data_4124185
loop_
_publ_author_name
'Davies, David L.'
'Ellul, Charles E.'
'Macgregor, Stuart A.'
'McMullin, Claire L.'
'Singh, Kuldip'

_publ_section_title
;
 Experimental and DFT Studies Explain Solvent Control of C-H Activation
 and Product Selectivity in the Rh(III)-Catalyzed Formation of Neutral and
 Cationic Heterocycles.
;
_journal_issue 30
_journal_name_full 'Journal of the American Chemical Society'
_journal_page_first 9659
_journal_page_last 9669
_journal_paper_doi 10.1021/jacs.5b04858
_journal_volume 137
_journal_year 2015
_chemical_formula_moiety 'C17 H21 N2,P F6'
_chemical_formula_sum 'C17 H21 F6 N2 P'
_chemical_formula_weight 398.33
_chemical_name_systematic
; 
 ? 
;
_space_group_IT_number 9
_symmetry_cell_setting monoclinic
_symmetry_space_group_name_Hall 'C -2yc'
_symmetry_space_group_name_H-M 'C 1 c 1'
_atom_sites_solution_hydrogens geom
_atom_sites_solution_primary direct
_atom_sites_solution_secondary difmap
_audit_creation_method SHELXL-97
_cell_angle_alpha 90.00
_cell_angle_beta 101.405(7)
_cell_angle_gamma 90.00
_cell_formula_units_Z 4
_cell_length_a 14.876(6)
_cell_length_b 14.790(6)
_cell_length_c 7.964(3)
_cell_measurement_reflns_used 674
_cell_measurement_temperature 150(2)
_cell_measurement_theta_max 23.336
_cell_measurement_theta_min 2.755
_cell_volume 1717.6(12)
_computing_cell_refinement 'Bruker SMART'
_computing_data_collection 'Bruker SMART'
_computing_data_reduction 'Bruker SHELXTL'
_computing_molecular_graphics 'Bruker SHELXTL'
_computing_publication_material 'Bruker SHELXTL'
_computing_structure_refinement 'SHELXL-97 (Sheldrick, 1997)'
_computing_structure_solution 'SHELXS-97 (Sheldrick, 1990)'
_diffrn_ambient_temperature 150(2)
_diffrn_measured_fraction_theta_full 1.000
_diffrn_measured_fraction_theta_max 1.000
_diffrn_measurement_device_type 'Bruker Apex 2000 CCD area detector'
_diffrn_measurement_method 'phi and omega scans'
_diffrn_radiation_monochromator graphite
_diffrn_radiation_source 'fine-focus sealed tube'
_diffrn_radiation_type MoK\a
_diffrn_radiation_wavelength 0.71073
_diffrn_reflns_av_R_equivalents 0.0603
_diffrn_reflns_av_sigmaI/netI 0.0897
_diffrn_reflns_limit_h_max 18
_diffrn_reflns_limit_h_min -18
_diffrn_reflns_limit_k_max 18
_diffrn_reflns_limit_k_min -18
_diffrn_reflns_limit_l_max 9
_diffrn_reflns_limit_l_min -9
_diffrn_reflns_number 6589
_diffrn_reflns_theta_full 25.99
_diffrn_reflns_theta_max 25.99
_diffrn_reflns_theta_min 1.96
_exptl_absorpt_coefficient_mu 0.225
_exptl_absorpt_correction_T_max 0.862
_exptl_absorpt_correction_T_min 0.568
_exptl_absorpt_correction_type empirical
_exptl_absorpt_process_details
;
absorption correction based on 2827 reflections(SADABS);Rint 0.1519 before
correction and 0.0429 after.
;
_exptl_crystal_colour yellow
_exptl_crystal_density_diffrn 1.540
_exptl_crystal_density_method 'not measured'
_exptl_crystal_description needle
_exptl_crystal_F_000 824
_exptl_crystal_size_max 0.44
_exptl_crystal_size_mid 0.13
_exptl_crystal_size_min 0.05
_refine_diff_density_max 0.263
_refine_diff_density_min -0.287
_refine_diff_density_rms 0.054
_refine_ls_abs_structure_details 'Flack H D (1983), Acta Cryst. A39, 876-881'
_refine_ls_abs_structure_Flack 0.04(13)
_refine_ls_extinction_method none
_refine_ls_goodness_of_fit_ref 0.922
_refine_ls_hydrogen_treatment constr
_refine_ls_matrix_type full
_refine_ls_number_parameters 237
_refine_ls_number_reflns 3250
_refine_ls_number_restraints 2
_refine_ls_restrained_S_all 0.922
_refine_ls_R_factor_all 0.0704
_refine_ls_R_factor_gt 0.0489
_refine_ls_shift/su_max 0.000
_refine_ls_shift/su_mean 0.000
_refine_ls_structure_factor_coef Fsqd
_refine_ls_weighting_details 'calc w=1/[\s^2^(Fo^2^)+(0.0292P)^2^+0.0000P] where P=(Fo^2^+2Fc^2^)/3'
_refine_ls_weighting_scheme calc
_refine_ls_wR_factor_gt 0.0863
_refine_ls_wR_factor_ref 0.0940
_reflns_number_gt 2426
_reflns_number_total 3250
_reflns_threshold_expression >2sigma(I)
_cod_data_source_file ja5b04858_si_003.cif
_cod_data_source_block 12104
_cod_depositor_comments
;
The following automatic conversions were performed:

'_symmetry_cell_setting' value 'Monoclinic' changed to 'monoclinic'
according to
/usr/data/users/saulius/crontab/automatic-downloads/rss-feeds/ACS/lib/dictionaries/cif_core.dic
dictionary named 'cif_core.dic' version 2.4.2 from 2011-04-26.

Automatic conversion script
Id: cif_fix_values 3271 2015-04-21 07:52:19Z andrius 

 Adding full bibliography for 4124183--4124188.cif.
;
_cod_original_cell_volume 1717.6(11)
_cod_original_sg_symbol_H-M Cc
_cod_database_code 4124185

loop_
_symmetry_equiv_pos_as_xyz
'x, y, z'
'x, -y, z+1/2'
'x+1/2, y+1/2, z'
'x+1/2, -y+1/2, z+1/2'

loop_
_atom_site_label
_atom_site_type_symbol
_atom_site_fract_x
_atom_site_fract_y
_atom_site_fract_z
_atom_site_U_iso_or_equiv
_atom_site_adp_type
_atom_site_occupancy
_atom_site_symmetry_multiplicity
_atom_site_calc_flag
_atom_site_refinement_flags
N1 N 0.02754(19) 0.15713(19) -0.1410(4) 0.0235(7) Uani 1 1 d .
N2 N 0.05609(19) 0.07481(18) -0.0720(4) 0.0242(7) Uani 1 1 d .
C1 C 0.0011(3) 0.0098(3) -0.1584(5) 0.0328(9) Uani 1 1 d .
H1 H 0.0054 -0.0533 -0.1363 0.039 Uiso 1 1 calc R
C2 C -0.0620(3) 0.0519(3) -0.2841(5) 0.0327(9) Uani 1 1 d .
H2 H -0.1091 0.0231 -0.3643 0.039 Uiso 1 1 calc R
C3 C -0.0444(2) 0.1426(2) -0.2721(5) 0.0275(9) Uani 1 1 d .
H3 H -0.0771 0.1879 -0.3437 0.033 Uiso 1 1 calc R
C4 C 0.0691(3) 0.2386(2) -0.0716(5) 0.0213(8) Uani 1 1 d .
C5 C 0.1422(2) 0.2349(2) 0.0571(5) 0.0225(8) Uani 1 1 d .
C6 C 0.1769(2) 0.1473(2) 0.1276(5) 0.0252(9) Uani 1 1 d .
C7 C 0.1337(2) 0.0682(2) 0.0621(5) 0.0254(9) Uani 1 1 d .
C8 C 0.1663(3) -0.0172(3) 0.1202(5) 0.0318(9) Uani 1 1 d .
H8 H 0.1363 -0.0705 0.0713 0.038 Uiso 1 1 calc R
C9 C 0.2424(3) -0.0226(3) 0.2492(5) 0.0379(11) Uani 1 1 d .
H9 H 0.2656 -0.0800 0.2901 0.045 Uiso 1 1 calc R
C10 C 0.2856(3) 0.0557(3) 0.3202(5) 0.0343(10) Uani 1 1 d .
H10 H 0.3379 0.0513 0.4102 0.041 Uiso 1 1 calc R
C11 C 0.2539(3) 0.1383(3) 0.2627(5) 0.0297(9) Uani 1 1 d .
H11 H 0.2840 0.1910 0.3140 0.036 Uiso 1 1 calc R
C12 C 0.0231(2) 0.3223(2) -0.1542(5) 0.0263(9) Uani 1 1 d .
H12A H 0.0357 0.3727 -0.0710 0.032 Uiso 1 1 calc R
H12B H -0.0440 0.3121 -0.1798 0.032 Uiso 1 1 calc R
C13 C 0.0533(3) 0.3509(2) -0.3201(5) 0.0263(9) Uani 1 1 d .
H13A H 0.1196 0.3653 -0.2948 0.032 Uiso 1 1 calc R
H13B H 0.0434 0.3002 -0.4027 0.032 Uiso 1 1 calc R
C14 C -0.0005(3) 0.4334(2) -0.4001(5) 0.0344(10) Uani 1 1 d .
H14A H -0.0662 0.4195 -0.4240 0.052 Uiso 1 1 calc R
H14B H 0.0188 0.4493 -0.5071 0.052 Uiso 1 1 calc R
H14C H 0.0113 0.4845 -0.3204 0.052 Uiso 1 1 calc R
C15 C 0.1894(2) 0.3209(2) 0.1316(5) 0.0265(9) Uani 1 1 d .
H15A H 0.1780 0.3691 0.0437 0.032 Uiso 1 1 calc R
H15B H 0.2564 0.3102 0.1609 0.032 Uiso 1 1 calc R
C16 C 0.1566(3) 0.3530(2) 0.2912(5) 0.0285(9) Uani 1 1 d .
H16A H 0.1674 0.3047 0.3790 0.034 Uiso 1 1 calc R
H16B H 0.0898 0.3647 0.2619 0.034 Uiso 1 1 calc R
C17 C 0.2061(3) 0.4392(2) 0.3654(5) 0.0337(10) Uani 1 1 d .
H17A H 0.2720 0.4271 0.3996 0.050 Uiso 1 1 calc R
H17B H 0.1820 0.4587 0.4655 0.050 Uiso 1 1 calc R
H17C H 0.1961 0.4870 0.2784 0.050 Uiso 1 1 calc R
P1 P 0.87175(8) 0.22810(7) 0.24291(14) 0.0306(2) Uani 1 1 d .
F1 F 0.83765(16) 0.13369(15) 0.3046(4) 0.0502(7) Uani 1 1 d .
F2 F 0.88838(16) 0.18178(18) 0.0717(3) 0.0592(8) Uani 1 1 d .
F3 F 0.76923(15) 0.25350(17) 0.1537(3) 0.0477(7) Uani 1 1 d .
F4 F 0.90717(16) 0.32237(15) 0.1846(3) 0.0453(6) Uani 1 1 d .
F5 F 0.85581(15) 0.27383(14) 0.4174(3) 0.0379(6) Uani 1 1 d .
F6 F 0.97518(15) 0.20270(14) 0.3356(3) 0.0422(6) Uani 1 1 d .

loop_
_atom_site_aniso_label
_atom_site_aniso_U_11
_atom_site_aniso_U_22
_atom_site_aniso_U_33
_atom_site_aniso_U_23
_atom_site_aniso_U_13
_atom_site_aniso_U_12
N1 0.0240(17) 0.0232(16) 0.023(2) 0.0023(14) 0.0052(14) -0.0001(13)
N2 0.0299(18) 0.0217(16) 0.0230(18) -0.0011(14) 0.0099(15) -0.0004(14)
C1 0.038(2) 0.030(2) 0.034(2) -0.0051(19) 0.016(2) -0.0101(19)
C2 0.033(2) 0.037(2) 0.029(2) -0.0045(19) 0.0085(18) -0.0122(19)
C3 0.027(2) 0.035(2) 0.021(2) 0.0019(17) 0.0046(18) -0.0036(17)
C4 0.0237(19) 0.0216(19) 0.020(2) 0.0012(16) 0.0083(16) -0.0015(17)
C5 0.024(2) 0.023(2) 0.023(2) 0.0000(16) 0.0100(16) -0.0012(16)
C6 0.025(2) 0.033(2) 0.020(2) 0.0021(18) 0.0079(17) 0.0029(18)
C7 0.028(2) 0.025(2) 0.025(2) 0.0052(17) 0.0103(17) 0.0039(16)
C8 0.040(2) 0.029(2) 0.031(2) 0.0008(18) 0.017(2) 0.0027(19)
C9 0.039(3) 0.045(3) 0.033(3) 0.015(2) 0.015(2) 0.015(2)
C10 0.028(2) 0.047(3) 0.028(2) 0.011(2) 0.0048(18) 0.011(2)
C11 0.029(2) 0.033(2) 0.027(2) -0.0001(18) 0.0056(18) 0.0033(18)
C12 0.024(2) 0.026(2) 0.027(2) -0.0033(17) 0.0022(17) 0.0010(16)
C13 0.030(2) 0.022(2) 0.027(2) 0.0010(17) 0.0058(18) -0.0082(16)
C14 0.043(2) 0.034(2) 0.026(2) 0.0053(18) 0.0071(19) 0.0083(19)
C15 0.027(2) 0.027(2) 0.025(2) -0.0009(17) 0.0017(17) -0.0044(17)
C16 0.028(2) 0.029(2) 0.025(2) -0.0009(18) -0.0032(17) -0.0024(17)
C17 0.040(2) 0.027(2) 0.033(2) -0.0019(19) 0.0047(18) 0.0018(19)
P1 0.0292(5) 0.0341(6) 0.0275(5) -0.0036(5) 0.0032(4) -0.0041(5)
F1 0.0492(16) 0.0358(15) 0.0695(19) -0.0027(13) 0.0212(14) -0.0098(12)
F2 0.0537(17) 0.084(2) 0.0437(17) -0.0314(15) 0.0187(13) -0.0166(14)
F3 0.0317(14) 0.0665(17) 0.0396(15) 0.0037(13) -0.0055(11) -0.0036(12)
F4 0.0408(14) 0.0449(15) 0.0490(17) 0.0151(12) 0.0060(12) -0.0064(12)
F5 0.0439(14) 0.0409(14) 0.0275(14) -0.0046(11) 0.0039(11) 0.0051(11)
F6 0.0307(13) 0.0377(13) 0.0565(17) -0.0013(12) 0.0045(12) 0.0033(11)

loop_
_atom_type_symbol
_atom_type_description
_atom_type_scat_dispersion_real
_atom_type_scat_dispersion_imag
_atom_type_scat_source
C C 0.0033 0.0016 'International Tables Vol C Tables 4.2.6.8 and 6.1.1.4'
H H 0.0000 0.0000 'International Tables Vol C Tables 4.2.6.8 and 6.1.1.4'
N N 0.0061 0.0033 'International Tables Vol C Tables 4.2.6.8 and 6.1.1.4'
F F 0.0171 0.0103 'International Tables Vol C Tables 4.2.6.8 and 6.1.1.4'
P P 0.1023 0.0942 'International Tables Vol C Tables 4.2.6.8 and 6.1.1.4'

loop_
_geom_angle_atom_site_label_1
_geom_angle_atom_site_label_2
_geom_angle_atom_site_label_3
_geom_angle
C3 N1 N2 107.6(3)
C3 N1 C4 130.8(3)
N2 N1 C4 121.5(3)
C1 N2 N1 108.5(3)
C1 N2 C7 130.9(3)
N1 N2 C7 120.5(3)
N2 C1 C2 107.7(3)
N2 C1 H1 126.1
C2 C1 H1 126.1
C3 C2 C1 107.4(3)
C3 C2 H2 126.3
C1 C2 H2 126.3
N1 C3 C2 108.7(3)
N1 C3 H3 125.6
C2 C3 H3 125.6
C5 C4 N1 119.4(3)
C5 C4 C12 126.8(4)
N1 C4 C12 113.9(3)
C4 C5 C6 120.0(4)
C4 C5 C15 120.6(3)
C6 C5 C15 119.4(3)
C7 C6 C11 116.9(3)
C7 C6 C5 120.1(3)
C11 C6 C5 123.1(3)
C6 C7 C8 122.3(3)
C6 C7 N2 118.3(3)
C8 C7 N2 119.4(3)
C9 C8 C7 118.7(4)
C9 C8 H8 120.7
C7 C8 H8 120.7
C8 C9 C10 120.3(4)
C8 C9 H9 119.9
C10 C9 H9 119.9
C11 C10 C9 120.8(4)
C11 C10 H10 119.6
C9 C10 H10 119.6
C10 C11 C6 121.1(4)
C10 C11 H11 119.4
C6 C11 H11 119.4
C4 C12 C13 114.7(3)
C4 C12 H12A 108.6
C13 C12 H12A 108.6
C4 C12 H12B 108.6
C13 C12 H12B 108.6
H12A C12 H12B 107.6
C14 C13 C12 111.1(3)
C14 C13 H13A 109.4
C12 C13 H13A 109.4
C14 C13 H13B 109.4
C12 C13 H13B 109.4
H13A C13 H13B 108.0
C13 C14 H14A 109.5
C13 C14 H14B 109.5
H14A C14 H14B 109.5
C13 C14 H14C 109.5
H14A C14 H14C 109.5
H14B C14 H14C 109.5
C5 C15 C16 112.8(3)
C5 C15 H15A 109.0
C16 C15 H15A 109.0
C5 C15 H15B 109.0
C16 C15 H15B 109.0
H15A C15 H15B 107.8
C15 C16 C17 111.8(3)
C15 C16 H16A 109.3
C17 C16 H16A 109.3
C15 C16 H16B 109.3
C17 C16 H16B 109.3
H16A C16 H16B 107.9
C16 C17 H17A 109.5
C16 C17 H17B 109.5
H17A C17 H17B 109.5
C16 C17 H17C 109.5
H17A C17 H17C 109.5
H17B C17 H17C 109.5
F2 P1 F4 90.61(16)
F2 P1 F3 90.95(14)
F4 P1 F3 90.35(13)
F2 P1 F1 89.99(15)
F4 P1 F1 178.93(17)
F3 P1 F1 90.52(14)
F2 P1 F5 179.21(16)
F4 P1 F5 89.86(13)
F3 P1 F5 89.69(13)
F1 P1 F5 89.53(14)
F2 P1 F6 89.79(14)
F4 P1 F6 89.81(13)
F3 P1 F6 179.25(16)
F1 P1 F6 89.31(13)
F5 P1 F6 89.57(13)

loop_
_geom_bond_atom_site_label_1
_geom_bond_atom_site_label_2
_geom_bond_distance
N1 C3 1.356(4)
N1 N2 1.368(4)
N1 C4 1.416(4)
N2 C1 1.358(4)
N2 C7 1.412(4)
C1 C2 1.378(5)
C1 H1 0.9500
C2 C3 1.366(5)
C2 H2 0.9500
C3 H3 0.9500
C4 C5 1.340(5)
C4 C12 1.502(5)
C5 C6 1.464(5)
C5 C15 1.516(5)
C6 C7 1.387(5)
C6 C11 1.415(5)
C7 C8 1.398(5)
C8 C9 1.372(5)
C8 H8 0.9500
C9 C10 1.389(5)
C9 H9 0.9500
C10 C11 1.356(5)
C10 H10 0.9500
C11 H11 0.9500
C12 C13 1.537(5)
C12 H12A 0.9900
C12 H12B 0.9900
C13 C14 1.528(5)
C13 H13A 0.9900
C13 H13B 0.9900
C14 H14A 0.9800
C14 H14B 0.9800
C14 H14C 0.9800
C15 C16 1.525(5)
C15 H15A 0.9900
C15 H15B 0.9900
C16 C17 1.531(5)
C16 H16A 0.9900
C16 H16B 0.9900
C17 H17A 0.9800
C17 H17B 0.9800
C17 H17C 0.9800
P1 F2 1.588(3)
P1 F4 1.592(2)
P1 F3 1.595(2)
P1 F1 1.596(2)
P1 F5 1.605(2)
P1 F6 1.614(2)

loop_
_geom_torsion_atom_site_label_1
_geom_torsion_atom_site_label_2
_geom_torsion_atom_site_label_3
_geom_torsion_atom_site_label_4
_geom_torsion
C3 N1 N2 C1 -0.9(4)
C4 N1 N2 C1 176.8(3)
C3 N1 N2 C7 176.6(3)
C4 N1 N2 C7 -5.6(5)
N1 N2 C1 C2 0.6(4)
C7 N2 C1 C2 -176.6(3)
N2 C1 C2 C3 0.0(4)
N2 N1 C3 C2 0.9(4)
C4 N1 C3 C2 -176.6(3)
C1 C2 C3 N1 -0.5(4)
C3 N1 C4 C5 -178.2(4)
N2 N1 C4 C5 4.7(5)
C3 N1 C4 C12 2.4(5)
N2 N1 C4 C12 -174.7(3)
N1 C4 C5 C6 -1.5(5)
C12 C4 C5 C6 177.7(3)
N1 C4 C5 C15 178.7(3)
C12 C4 C5 C15 -2.0(5)
C4 C5 C6 C7 -0.5(5)
C15 C5 C6 C7 179.2(3)
C4 C5 C6 C11 179.6(3)
C15 C5 C6 C11 -0.6(5)
C11 C6 C7 C8 -2.7(5)
C5 C6 C7 C8 177.4(3)
C11 C6 C7 N2 179.5(3)
C5 C6 C7 N2 -0.4(5)
C1 N2 C7 C6 -179.7(4)
N1 N2 C7 C6 3.4(5)
C1 N2 C7 C8 2.5(5)
N1 N2 C7 C8 -174.4(3)
C6 C7 C8 C9 1.5(5)
N2 C7 C8 C9 179.3(3)
C7 C8 C9 C10 0.2(6)
C8 C9 C10 C11 -0.5(6)
C9 C10 C11 C6 -0.8(6)
C7 C6 C11 C10 2.4(5)
C5 C6 C11 C10 -177.8(4)
C5 C4 C12 C13 97.0(4)
N1 C4 C12 C13 -83.7(4)
C4 C12 C13 C14 177.0(3)
C4 C5 C15 C16 96.0(4)
C6 C5 C15 C16 -83.7(4)
C5 C15 C16 C17 179.3(3)
